data_7061205
loop_
_publ_author_name
'Yan, Yang-Tian'
'Wu, Yun-long'
'Zheng, Li-Na'
Wei-Cai,
'Tang, Peng-Fei'
'Wu, Wei-Ping'
'Zhang, Wen-Yan'
'Wang, Yao-Yu'

_publ_section_title
;
 Two porous three-dimensional (3D) metal--organic frameworks based on
 diverse metal clusters: selective sensing of Fe3+ and Cr2O72&#x2212;
;
_journal_issue 9
_journal_name_full 'New Journal of Chemistry'
_journal_page_first 4292
_journal_page_last 4299
_journal_paper_doi 10.1039/D1NJ06217D
_journal_volume 46
_journal_year 2022
_chemical_formula_moiety 'C46 H20 O22 Zn5, 2(C2 H8 N), 3[C3H7NO], 4[H2O]'
_chemical_formula_sum 'C59 H65 N5 O29 Zn5'
_chemical_formula_weight 1635.01
_space_group_crystal_system triclinic
_space_group_IT_number 2
_space_group_name_Hall '-P 1'
_space_group_name_H-M_alt 'P -1'
_atom_sites_solution_hydrogens mixed
_atom_sites_solution_primary dual
_audit_creation_date 2022-01-15
_audit_creation_method
;
Olex2 1.5
(compiled 2021.12.09 svn.r5202d8cf for OlexSys, GUI svn.r6439)
;
_audit_update_record
;
2022-01-16 deposited with the CCDC.	2022-01-19 downloaded from the CCDC.
;
_cell_angle_alpha 84.243(3)
_cell_angle_beta 85.337(3)
_cell_angle_gamma 78.012(3)
_cell_formula_units_Z 1
_cell_length_a 12.153(2)
_cell_length_b 12.643(3)
_cell_length_c 12.690(3)
_cell_measurement_reflns_used 5468
_cell_measurement_temperature 296.15
_cell_measurement_theta_max 28.373
_cell_measurement_theta_min 3.23
_cell_volume 1894.0(7)
_computing_cell_refinement 'SAINT v8.34A (Bruker, 2013)'
_computing_data_collection 'SAINT v8.34A (Bruker, 2013)'
_computing_data_reduction 'SAINT v8.34A (Bruker, 2013)'
_computing_molecular_graphics 'Olex2 1.5 (Dolomanov et al., 2009)'
_computing_publication_material 'Olex2 1.5 (Dolomanov et al., 2009)'
_computing_structure_refinement 'SHELXL 2018/3 (Sheldrick, 2015)'
_computing_structure_solution 'SHELXT  (Sheldrick, 2015)'
_diffrn_ambient_temperature 296.15
_diffrn_measured_fraction_theta_full 0.965
_diffrn_measured_fraction_theta_max 0.912
_diffrn_measurement_device_type 'Bruker APEX-II CCD'
_diffrn_measurement_method '\f and \w scans'
_diffrn_radiation_type MoK\a
_diffrn_radiation_wavelength 0.71073
_diffrn_reflns_av_unetI/netI 0.0773
_diffrn_reflns_Laue_measured_fraction_full 0.965
_diffrn_reflns_Laue_measured_fraction_max 0.912
_diffrn_reflns_limit_h_max 16
_diffrn_reflns_limit_h_min -16
_diffrn_reflns_limit_k_max 16
_diffrn_reflns_limit_k_min -16
_diffrn_reflns_limit_l_max 16
_diffrn_reflns_limit_l_min -16
_diffrn_reflns_number 8710
_diffrn_reflns_point_group_measured_fraction_full 0.965
_diffrn_reflns_point_group_measured_fraction_max 0.912
_diffrn_reflns_theta_full 25.242
_diffrn_reflns_theta_max 28.454
_diffrn_reflns_theta_min 1.616
_diffrn_standards_number 0
_exptl_absorpt_coefficient_mu 1.640
_exptl_absorpt_correction_T_max 0.8217
_exptl_absorpt_correction_T_min 0.7044
_exptl_absorpt_correction_type multi-scan
_exptl_absorpt_process_details
'SADABS-2014/5 (Bruker,2014/5) was used for absorption correction. wR2(int) was 0.0576 before and 0.0398 after correction. The Ratio of minimum to maximum transmission is 0.8568. The \l/2 correction factor is 0.00150.'
_exptl_crystal_colour colourless
_exptl_crystal_colour_primary colourless
_exptl_crystal_density_diffrn 1.433
_exptl_crystal_description block
_exptl_crystal_F_000 836
_exptl_crystal_size_max 0.12
_exptl_crystal_size_mid 0.1
_exptl_crystal_size_min 0.07
_refine_diff_density_max 1.257
_refine_diff_density_min -0.888
_refine_diff_density_rms 0.148
_refine_ls_extinction_method none
_refine_ls_goodness_of_fit_ref 1.087
_refine_ls_hydrogen_treatment constr
_refine_ls_matrix_type full
_refine_ls_number_parameters 359
_refine_ls_number_reflns 8710
_refine_ls_number_restraints 31
_refine_ls_restrained_S_all 1.094
_refine_ls_R_factor_all 0.0640
_refine_ls_R_factor_gt 0.0549
_refine_ls_shift/su_max 0.000
_refine_ls_shift/su_mean 0.000
_refine_ls_structure_factor_coef Fsqd
_refine_ls_weighting_details 'w=1/[\s^2^(Fo^2^)+(0.1157P)^2^+2.5149P] where P=(Fo^2^+2Fc^2^)/3'
_refine_ls_weighting_scheme calc
_refine_ls_wR_factor_gt 0.1774
_refine_ls_wR_factor_ref 0.1913
_reflns_Friedel_coverage 0.000
_reflns_number_gt 7272
_reflns_number_total 8710
_reflns_threshold_expression 'I > 2\s(I)'
_cod_data_source_file d1nj06217d2.cif
_cod_data_source_block 1_tw_sq
_cod_depositor_comments 'Adding full bibliography for 7061204--7061205.cif.'
_cod_original_cell_volume 1894.1(7)
_cod_database_code 7061205
_shelx_shelxl_version_number 2018/3
_shelx_space_group_comment
;
The symmetry employed for this shelxl refinement is uniquely defined
by the following loop, which should always be used as a source of
symmetry information in preference to the above space-group names.
They are only intended as comments.
;
_shelx_estimated_absorpt_t_max 0.894
_shelx_estimated_absorpt_t_min 0.828
_olex2_refinement_description
;
1. Twinned data refinement
 Scales: 0.867(2)
 0.133(2)
2. Fixed Uiso
 At 1.2 times of:
  All C(H) groups, All N(H,H) groups
 At 1.5 times of:
  All C(H,H,H) groups, All O(H) groups
3. Restrained distances
 H3-O3
 0.82 with sigma of 0.02
 C25-N1 = N1-C24
 1.4 with sigma of 0.02
 C25-C24
 2.4 with sigma of 0.02
4. Uiso/Uaniso restraints and constraints
Uanis(C25) \\sim Ueq, Uanis(N1) \\sim Ueq, Uanis(C24) \\sim Ueq: with sigma of
0.01 and sigma for terminal atoms of 0.02
5. Rigid body (RIGU) restrains
 N1, C24, C25
 with sigma for 1-2 distances of 0.004 and sigma for 1-3 distances of 0.004
6.a Riding coordinates:
 O3(H3), C24(H24A,H24B,H24C), C25(H25A,H25B,H25C)
6.b Secondary CH2 refined with riding coordinates:
 N1(H1A,H1B)
6.c Aromatic/amide H refined with riding coordinates:
 C3(H3A), C5(H5), C7(H7), C8(H8), C10(H10), C12(H12), C15(H15), C16(H16),
 C23(H23)
;
_platon_squeeze_special_details
;
A solvent mask was calculated and 82 electrons were 
found in a volume of 776\%A^3^ in 1 void per unit cell. 
This is consistent with the presence of 
2[H2O], 1.5[C3H7NO], per Asymmetric Unit 
which account for 160 electrons 
per unit cell.
;
_platon_squeeze_void_probe_radius 1.20
_olex2_submission_special_instructions 'No special instructions were received'

loop_
_space_group_symop_operation_xyz
'x, y, z'
'-x, -y, -z'

loop_
_atom_site_label
_atom_site_type_symbol
_atom_site_fract_x
_atom_site_fract_y
_atom_site_fract_z
_atom_site_U_iso_or_equiv
_atom_site_adp_type
_atom_site_occupancy
_atom_site_site_symmetry_order
_atom_site_calc_flag
_atom_site_refinement_flags_posn
_atom_site_refinement_flags_adp
_atom_site_refinement_flags_occupancy
_atom_site_disorder_assembly
_atom_site_disorder_group
Zn1 Zn 0.000000 0.500000 0.500000 0.01769(16) Uani 1 2 d S . P . .
Zn2 Zn 0.21950(4) 0.30194(3) 0.51204(4) 0.02067(14) Uani 1 1 d . . . . .
Zn3 Zn 0.21557(4) 0.49422(4) 0.31711(3) 0.01917(14) Uani 1 1 d . . . . .
O1 O 0.2025(3) 1.1577(2) 0.4932(3) 0.0294(7) Uani 1 1 d . . . . .
O2 O 0.0874(3) 1.2101(3) 0.3606(3) 0.0356(8) Uani 1 1 d . . . . .
O3 O 0.1262(2) 0.4060(2) 0.4122(2) 0.0182(5) Uani 1 1 d D . . . .
H3 H 0.089728 0.362141 0.387823 0.027 Uiso 1 1 d DR U . . .
O4 O 0.2121(3) 0.3437(3) 0.6572(3) 0.0328(7) Uani 1 1 d . . . . .
O5 O 0.2805(6) 0.6001(5) 1.1162(4) 0.090(2) Uani 1 1 d . . . . .
O6 O 0.0268(3) 0.6549(2) 0.4245(3) 0.0265(6) Uani 1 1 d . . . . .
O7 O 0.2092(3) 0.6332(3) 0.3719(3) 0.0325(7) Uani 1 1 d . . . . .
O8 O 0.1100(3) 0.5079(3) 0.6125(3) 0.0310(7) Uani 1 1 d . . . . .
O9 O 0.1757(3) 0.4835(3) 1.1748(2) 0.0426(9) Uani 1 1 d . . . . .
O10 O 0.6188(3) 0.6986(3) 0.5296(3) 0.0361(8) Uani 1 1 d . . . . .
O11 O 0.6266(3) 0.5771(3) 0.6711(3) 0.0393(8) Uani 1 1 d . . . . .
C1 C 0.1392(4) 1.1402(3) 0.4231(3) 0.0248(8) Uani 1 1 d . . . . .
C2 C 0.1315(4) 1.0232(3) 0.4208(3) 0.0231(8) Uani 1 1 d . . . . .
C3 C 0.0544(4) 0.9942(3) 0.3587(4) 0.0272(9) Uani 1 1 d . . . . .
H3A H 0.008658 1.047005 0.316503 0.033 Uiso 1 1 calc R U . . .
C4 C 0.2642(3) 0.7526(3) 0.5562(3) 0.0179(7) Uani 1 1 d . . . . .
C5 C 0.2141(3) 0.6921(3) 0.6380(3) 0.0210(8) Uani 1 1 d . . . . .
H5 H 0.136096 0.699815 0.644102 0.025 Uiso 1 1 calc R U . . .
C6 C 0.2796(4) 0.6201(3) 0.7106(3) 0.0220(8) Uani 1 1 d . . . . .
C7 C 0.3964(4) 0.6096(3) 0.7010(3) 0.0246(8) Uani 1 1 d . . . . .
H7 H 0.440371 0.564095 0.750512 0.029 Uiso 1 1 calc R U . . .
C8 C 0.3821(3) 0.7401(3) 0.5463(3) 0.0197(7) Uani 1 1 d . . . . .
H8 H 0.416009 0.780409 0.492647 0.024 Uiso 1 1 calc R U . . .
C9 C 0.1941(3) 0.8337(3) 0.4836(3) 0.0200(7) Uani 1 1 d . . . . .
C10 C 0.1996(3) 0.9425(3) 0.4833(3) 0.0224(8) Uani 1 1 d . . . . .
H10 H 0.249773 0.961988 0.525727 0.027 Uiso 1 1 calc R U . . .
C11 C 0.1169(3) 0.8058(3) 0.4203(3) 0.0198(7) Uani 1 1 d . . . . .
C12 C 0.0465(4) 0.8866(4) 0.3604(4) 0.0279(9) Uani 1 1 d . . . . .
H12 H -0.006588 0.867778 0.320840 0.034 Uiso 1 1 calc R U . . .
C13 C 0.2292(4) 0.5554(3) 0.7995(3) 0.0236(8) Uani 1 1 d . . . . .
C14 C 0.1768(4) 0.4703(4) 0.7853(3) 0.0253(8) Uani 1 1 d . . . . .
C15 C 0.2429(4) 0.5762(4) 0.9042(3) 0.0306(10) Uani 1 1 d . . . . .
H15 H 0.279894 0.631005 0.915763 0.037 Uiso 1 1 calc R U . . .
C16 C 0.1341(5) 0.4109(5) 0.8714(4) 0.0403(12) Uani 1 1 d . . . . .
H16 H 0.097510 0.355452 0.860913 0.048 Uiso 1 1 calc R U . . .
C17 C 0.1149(3) 0.6884(3) 0.4065(3) 0.0208(8) Uani 1 1 d . . . . .
C18 C 0.1651(4) 0.4388(3) 0.6755(3) 0.0223(8) Uani 1 1 d . . . . .
C19 C 0.4486(4) 0.6669(3) 0.6174(3) 0.0251(8) Uani 1 1 d . . . . .
C20 C 0.5742(4) 0.6471(3) 0.6048(4) 0.0264(9) Uani 1 1 d . . . . .
C21 C 0.2194(5) 0.5381(5) 1.1012(4) 0.0402(12) Uani 1 1 d . . . . .
C22 C 0.2016(4) 0.5156(4) 0.9908(3) 0.0304(9) Uani 1 1 d . . . . .
C23 C 0.1472(5) 0.4357(5) 0.9747(4) 0.0430(13) Uani 1 1 d . . . . .
H23 H 0.118120 0.396846 1.032728 0.052 Uiso 1 1 calc R U . . .
N1 N 0.4182(10) 0.7300(9) 1.1703(10) 0.138(4) Uani 1 1 d D U . . .
H1A H 0.379449 0.686830 1.144648 0.165 Uiso 1 1 calc R U . . .
H1B H 0.468538 0.747792 1.120351 0.165 Uiso 1 1 calc R U . . .
C24 C 0.4712(14) 0.6797(12) 1.2647(13) 0.164(6) Uani 1 1 d D U . . .
H24A H 0.524502 0.615540 1.247254 0.245 Uiso 1 1 d R U . . .
H24B H 0.414372 0.660140 1.315614 0.245 Uiso 1 1 d R U . . .
H24C H 0.509372 0.728080 1.294284 0.245 Uiso 1 1 d R U . . .
C25 C 0.3398(18) 0.8311(15) 1.2107(19) 0.245(10) Uani 1 1 d D U . . .
H25A H 0.272500 0.839908 1.173347 0.368 Uiso 1 1 d R U . . .
H25B H 0.374770 0.892358 1.191647 0.368 Uiso 1 1 d R U . . .
H25C H 0.321070 0.825928 1.285777 0.368 Uiso 1 1 d R U . . .

loop_
_atom_site_aniso_label
_atom_site_aniso_U_11
_atom_site_aniso_U_22
_atom_site_aniso_U_33
_atom_site_aniso_U_23
_atom_site_aniso_U_13
_atom_site_aniso_U_12
Zn1 0.0205(3) 0.0174(3) 0.0161(3) -0.0022(2) -0.0023(2) -0.0050(2)
Zn2 0.0270(3) 0.0151(2) 0.0204(2) 0.00110(16) -0.00281(18) -0.00606(17)
Zn3 0.0238(2) 0.0185(2) 0.0150(2) 0.00044(16) -0.00102(17) -0.00485(17)
O1 0.0356(17) 0.0167(13) 0.0391(18) -0.0009(12) -0.0142(14) -0.0084(12)
O2 0.053(2) 0.0200(15) 0.0363(18) 0.0041(13) -0.0168(16) -0.0108(14)
O3 0.0214(13) 0.0159(12) 0.0183(13) -0.0018(10) -0.0008(10) -0.0059(10)
O4 0.0454(19) 0.0288(16) 0.0238(15) -0.0067(12) -0.0090(14) -0.0016(14)
O5 0.160(6) 0.114(5) 0.029(2) -0.005(2) -0.016(3) -0.103(5)
O6 0.0294(15) 0.0177(13) 0.0349(17) 0.0013(12) -0.0058(13) -0.0108(12)
O7 0.0322(17) 0.0247(15) 0.0420(19) -0.0082(13) 0.0028(14) -0.0082(13)
O8 0.0440(19) 0.0277(15) 0.0263(16) -0.0006(12) -0.0172(14) -0.0135(14)
O9 0.055(2) 0.064(2) 0.0123(14) 0.0012(15) -0.0038(14) -0.0220(19)
O10 0.0221(15) 0.0427(19) 0.0403(19) 0.0095(15) 0.0008(14) -0.0063(14)
O11 0.0240(16) 0.048(2) 0.0391(19) 0.0125(16) -0.0007(14) 0.0007(14)
C1 0.030(2) 0.0163(18) 0.028(2) -0.0002(15) 0.0023(17) -0.0080(15)
C2 0.030(2) 0.0174(18) 0.0231(19) -0.0003(15) -0.0017(16) -0.0083(15)
C3 0.031(2) 0.0207(19) 0.029(2) 0.0053(16) -0.0104(18) -0.0043(16)
C4 0.0207(17) 0.0147(16) 0.0200(18) -0.0012(13) -0.0009(14) -0.0075(14)
C5 0.0226(18) 0.0246(19) 0.0180(18) -0.0007(15) -0.0045(15) -0.0092(15)
C6 0.0263(19) 0.0205(18) 0.0200(19) 0.0008(15) -0.0035(15) -0.0068(15)
C7 0.027(2) 0.0229(19) 0.023(2) 0.0033(15) -0.0087(16) -0.0032(16)
C8 0.0185(17) 0.0194(17) 0.0213(18) 0.0021(14) 0.0009(14) -0.0065(14)
C9 0.0205(17) 0.0179(17) 0.0230(19) -0.0011(14) -0.0018(15) -0.0071(14)
C10 0.0250(19) 0.0193(18) 0.025(2) -0.0004(15) -0.0027(16) -0.0102(15)
C11 0.0227(18) 0.0209(18) 0.0191(18) -0.0021(14) -0.0033(15) -0.0110(15)
C12 0.030(2) 0.025(2) 0.032(2) -0.0021(17) -0.0126(18) -0.0095(17)
C13 0.028(2) 0.027(2) 0.0177(19) 0.0005(15) -0.0023(15) -0.0113(16)
C14 0.029(2) 0.032(2) 0.0164(18) -0.0005(16) -0.0030(16) -0.0089(17)
C15 0.046(3) 0.034(2) 0.019(2) -0.0022(17) -0.0078(18) -0.020(2)
C16 0.058(3) 0.048(3) 0.025(2) 0.002(2) -0.007(2) -0.035(3)
C17 0.0266(19) 0.0173(17) 0.0194(18) 0.0010(14) -0.0042(15) -0.0068(15)
C18 0.0274(19) 0.028(2) 0.0164(18) 0.0022(15) -0.0061(15) -0.0160(16)
C19 0.025(2) 0.025(2) 0.026(2) 0.0009(16) -0.0038(16) -0.0078(16)
C20 0.029(2) 0.0217(19) 0.028(2) -0.0017(16) -0.0008(17) -0.0049(16)
C21 0.055(3) 0.047(3) 0.022(2) -0.005(2) -0.006(2) -0.017(3)
C22 0.043(3) 0.037(2) 0.0130(18) 0.0016(16) -0.0035(17) -0.014(2)
C23 0.066(4) 0.049(3) 0.017(2) 0.005(2) 0.001(2) -0.025(3)
N1 0.148(7) 0.125(6) 0.169(8) -0.029(6) -0.025(6) -0.081(6)
C24 0.176(12) 0.152(11) 0.178(11) -0.003(10) -0.017(10) -0.070(9)
C25 0.262(17) 0.224(14) 0.233(17) -0.035(13) 0.000(14) -0.008(12)

loop_
_atom_type_symbol
_atom_type_description
_atom_type_scat_dispersion_real
_atom_type_scat_dispersion_imag
_atom_type_scat_source
C C 0.0033 0.0016 'International Tables Vol C Tables 4.2.6.8 and 6.1.1.4'
H H 0.0000 0.0000 'International Tables Vol C Tables 4.2.6.8 and 6.1.1.4'
N N 0.0061 0.0033 'International Tables Vol C Tables 4.2.6.8 and 6.1.1.4'
O O 0.0106 0.0060 'International Tables Vol C Tables 4.2.6.8 and 6.1.1.4'
Zn Zn 0.2839 1.4301 'International Tables Vol C Tables 4.2.6.8 and 6.1.1.4'

loop_
_geom_angle_atom_site_label_1
_geom_angle_atom_site_label_2
_geom_angle_atom_site_label_3
_geom_angle
_geom_angle_site_symmetry_1
_geom_angle_site_symmetry_3
_geom_angle_publ_flag
O3 Zn1 O3 180.0 2_566 . ?
O3 Zn1 O6 83.94(11) 2_566 . ?
O3 Zn1 O6 83.95(11) . 2_566 ?
O3 Zn1 O6 96.05(11) . . ?
O3 Zn1 O6 96.05(11) 2_566 2_566 ?
O6 Zn1 O6 180.0 2_566 . ?
O8 Zn1 O3 91.09(13) . . ?
O8 Zn1 O3 88.91(13) 2_566 . ?
O8 Zn1 O3 91.09(13) 2_566 2_566 ?
O8 Zn1 O3 88.91(13) . 2_566 ?
O8 Zn1 O6 90.24(12) 2_566 . ?
O8 Zn1 O6 90.24(12) . 2_566 ?
O8 Zn1 O6 89.76(12) . . ?
O8 Zn1 O6 89.76(12) 2_566 2_566 ?
O8 Zn1 O8 180.0(2) . 2_566 ?
O1 Zn2 O3 109.21(12) 1_545 . ?
O1 Zn2 O4 117.83(14) 1_545 . ?
O1 Zn2 O10 104.30(15) 1_545 2_666 ?
O3 Zn2 O10 108.56(13) . 2_666 ?
O4 Zn2 O3 115.61(12) . . ?
O4 Zn2 O10 99.88(15) . 2_666 ?
O7 Zn3 O3 110.65(13) . . ?
O7 Zn3 O11 102.86(16) . 2_666 ?
O9 Zn3 O3 106.16(14) 1_554 . ?
O9 Zn3 O7 121.82(16) 1_554 . ?
O9 Zn3 O11 108.01(17) 1_554 2_666 ?
O11 Zn3 O3 106.40(13) 2_666 . ?
C1 O1 Zn2 121.1(3) . 1_565 ?
Zn1 O3 H3 101.5 . . ?
Zn2 O3 Zn1 107.80(12) . . ?
Zn2 O3 H3 99.3 . . ?
Zn3 O3 Zn1 112.30(12) . . ?
Zn3 O3 Zn2 112.59(13) . . ?
Zn3 O3 H3 121.8 . . ?
C18 O4 Zn2 118.6(3) . . ?
C17 O6 Zn1 129.3(3) . . ?
C17 O7 Zn3 120.2(3) . . ?
C18 O8 Zn1 133.6(3) . . ?
C21 O9 Zn3 116.9(3) . 1_556 ?
C20 O10 Zn2 130.5(3) . 2_666 ?
C20 O11 Zn3 134.2(3) . 2_666 ?
O1 C1 C2 114.6(4) . . ?
O2 C1 O1 125.4(4) . . ?
O2 C1 C2 120.0(4) . . ?
C3 C2 C1 120.7(4) . . ?
C10 C2 C1 120.1(4) . . ?
C10 C2 C3 119.2(4) . . ?
C2 C3 H3A 120.2 . . ?
C12 C3 C2 119.7(4) . . ?
C12 C3 H3A 120.2 . . ?
C5 C4 C8 119.5(3) . . ?
C5 C4 C9 120.8(3) . . ?
C8 C4 C9 119.6(3) . . ?
C4 C5 H5 119.5 . . ?
C6 C5 C4 121.0(4) . . ?
C6 C5 H5 119.5 . . ?
C5 C6 C13 122.6(4) . . ?
C7 C6 C5 119.0(4) . . ?
C7 C6 C13 118.4(4) . . ?
C6 C7 H7 119.6 . . ?
C6 C7 C19 120.8(4) . . ?
C19 C7 H7 119.6 . . ?
C4 C8 H8 120.0 . . ?
C19 C8 C4 119.9(3) . . ?
C19 C8 H8 120.0 . . ?
C10 C9 C4 118.8(3) . . ?
C10 C9 C11 118.6(4) . . ?
C11 C9 C4 122.4(3) . . ?
C2 C10 H10 119.2 . . ?
C9 C10 C2 121.6(4) . . ?
C9 C10 H10 119.2 . . ?
C9 C11 C17 121.7(3) . . ?
C12 C11 C9 119.9(4) . . ?
C12 C11 C17 118.1(3) . . ?
C3 C12 C11 121.0(4) . . ?
C3 C12 H12 119.5 . . ?
C11 C12 H12 119.5 . . ?
C14 C13 C6 123.8(4) . . ?
C14 C13 C15 118.0(4) . . ?
C15 C13 C6 118.1(4) . . ?
C13 C14 C18 121.0(4) . . ?
C16 C14 C13 121.2(4) . . ?
C16 C14 C18 117.7(4) . . ?
C13 C15 H15 119.6 . . ?
C22 C15 C13 120.8(4) . . ?
C22 C15 H15 119.6 . . ?
C14 C16 H16 120.5 . . ?
C14 C16 C23 119.1(4) . . ?
C23 C16 H16 120.5 . . ?
O6 C17 O7 125.6(4) . . ?
O6 C17 C11 120.1(4) . . ?
O7 C17 C11 114.2(3) . . ?
O4 C18 C14 115.8(4) . . ?
O8 C18 O4 126.2(4) . . ?
O8 C18 C14 118.0(4) . . ?
C7 C19 C20 119.3(4) . . ?
C8 C19 C7 119.6(4) . . ?
C8 C19 C20 121.0(4) . . ?
O10 C20 O11 125.5(4) . . ?
O10 C20 C19 118.3(4) . . ?
O11 C20 C19 116.2(4) . . ?
O5 C21 O9 123.3(5) . . ?
O5 C21 C22 120.6(5) . . ?
O9 C21 C22 115.8(4) . . ?
C15 C22 C21 119.6(4) . . ?
C23 C22 C15 120.0(4) . . ?
C23 C22 C21 120.4(4) . . ?
C16 C23 H23 119.6 . . ?
C22 C23 C16 120.8(4) . . ?
C22 C23 H23 119.6 . . ?
H1A N1 H1B 109.2 . . ?
C24 N1 H1A 111.4 . . ?
C24 N1 H1B 111.4 . . ?
C24 N1 C25 102.0(11) . . ?
C25 N1 H1A 111.4 . . ?
C25 N1 H1B 111.4 . . ?
N1 C24 H24A 108.7 . . ?
N1 C24 H24B 108.7 . . ?
N1 C24 H24C 111.1 . . ?
H24A C24 H24B 109.5 . . ?
H24A C24 H24C 109.5 . . ?
H24B C24 H24C 109.4 . . ?
N1 C25 H25A 105.2 . . ?
N1 C25 H25B 108.5 . . ?
N1 C25 H25C 114.5 . . ?
H25A C25 H25B 109.5 . . ?
H25A C25 H25C 109.5 . . ?
H25B C25 H25C 109.5 . . ?

loop_
_geom_bond_atom_site_label_1
_geom_bond_atom_site_label_2
_geom_bond_distance
_geom_bond_site_symmetry_2
_geom_bond_publ_flag
Zn1 O3 2.059(3) 2_566 ?
Zn1 O3 2.059(3) . ?
Zn1 O6 2.167(3) . ?
Zn1 O6 2.167(3) 2_566 ?
Zn1 O8 2.057(3) 2_566 ?
Zn1 O8 2.057(3) . ?
Zn2 O1 1.918(3) 1_545 ?
Zn2 O3 1.975(3) . ?
Zn2 O4 1.956(3) . ?
Zn2 O10 1.992(3) 2_666 ?
Zn3 O3 1.975(3) . ?
Zn3 O7 1.938(3) . ?
Zn3 O9 1.932(3) 1_554 ?
Zn3 O11 1.953(3) 2_666 ?
O1 C1 1.286(5) . ?
O2 C1 1.231(5) . ?
O3 H3 0.8711 . ?
O4 C18 1.254(5) . ?
O5 C21 1.223(7) . ?
O6 C17 1.228(5) . ?
O7 C17 1.281(5) . ?
O8 C18 1.247(5) . ?
O9 C21 1.255(6) . ?
O10 C20 1.252(5) . ?
O11 C20 1.266(5) . ?
C1 C2 1.504(5) . ?
C2 C3 1.398(6) . ?
C2 C10 1.396(6) . ?
C3 H3A 0.9300 . ?
C3 C12 1.381(6) . ?
C4 C5 1.402(5) . ?
C4 C8 1.405(5) . ?
C4 C9 1.484(5) . ?
C5 H5 0.9300 . ?
C5 C6 1.400(5) . ?
C6 C7 1.395(6) . ?
C6 C13 1.493(5) . ?
C7 H7 0.9300 . ?
C7 C19 1.407(6) . ?
C8 H8 0.9300 . ?
C8 C19 1.401(6) . ?
C9 C10 1.391(5) . ?
C9 C11 1.403(5) . ?
C10 H10 0.9300 . ?
C11 C12 1.393(6) . ?
C11 C17 1.517(5) . ?
C12 H12 0.9300 . ?
C13 C14 1.392(6) . ?
C13 C15 1.409(6) . ?
C14 C16 1.390(6) . ?
C14 C18 1.513(6) . ?
C15 H15 0.9300 . ?
C15 C22 1.396(6) . ?
C16 H16 0.9300 . ?
C16 C23 1.407(7) . ?
C19 C20 1.492(6) . ?
C21 C22 1.499(6) . ?
C22 C23 1.356(7) . ?
C23 H23 0.9300 . ?
N1 H1A 0.8900 . ?
N1 H1B 0.8900 . ?
N1 C24 1.434(13) . ?
N1 C25 1.533(15) . ?
C24 H24A 0.9598 . ?
C24 H24B 0.9602 . ?
C24 H24C 0.9605 . ?
C25 H25A 0.9601 . ?
C25 H25B 0.9600 . ?
C25 H25C 0.9599 . ?

loop_
_geom_torsion_atom_site_label_1
_geom_torsion_atom_site_label_2
_geom_torsion_atom_site_label_3
_geom_torsion_atom_site_label_4
_geom_torsion
_geom_torsion_site_symmetry_1
_geom_torsion_site_symmetry_2
_geom_torsion_site_symmetry_3
_geom_torsion_site_symmetry_4
_geom_torsion_publ_flag
Zn1 O6 C17 O7 42.0(6) . . . . ?
Zn1 O6 C17 C11 -140.8(3) . . . . ?
Zn1 O8 C18 O4 37.6(7) . . . . ?
Zn1 O8 C18 C14 -141.8(3) . . . . ?
Zn2 O1 C1 O2 2.3(6) 1_565 . . . ?
Zn2 O1 C1 C2 -177.9(3) 1_565 . . . ?
Zn2 O4 C18 O8 8.9(6) . . . . ?
Zn2 O4 C18 C14 -171.7(3) . . . . ?
Zn2 O10 C20 O11 -2.9(7) 2_666 . . . ?
Zn2 O10 C20 C19 178.4(3) 2_666 . . . ?
Zn3 O7 C17 O6 12.2(6) . . . . ?
Zn3 O7 C17 C11 -165.2(3) . . . . ?
Zn3 O9 C21 O5 -3.4(9) 1_556 . . . ?
Zn3 O9 C21 C22 170.9(4) 1_556 . . . ?
Zn3 O11 C20 O10 -8.0(8) 2_666 . . . ?
Zn3 O11 C20 C19 170.7(3) 2_666 . . . ?
O1 C1 C2 C3 171.4(4) . . . . ?
O1 C1 C2 C10 -6.8(6) . . . . ?
O2 C1 C2 C3 -8.8(6) . . . . ?
O2 C1 C2 C10 173.0(4) . . . . ?
O5 C21 C22 C15 -8.4(9) . . . . ?
O5 C21 C22 C23 170.6(7) . . . . ?
O9 C21 C22 C15 177.1(5) . . . . ?
O9 C21 C22 C23 -3.9(8) . . . . ?
C1 C2 C3 C12 -178.0(4) . . . . ?
C1 C2 C10 C9 179.6(4) . . . . ?
C2 C3 C12 C11 -2.1(7) . . . . ?
C3 C2 C10 C9 1.3(6) . . . . ?
C4 C5 C6 C7 0.3(6) . . . . ?
C4 C5 C6 C13 179.2(4) . . . . ?
C4 C8 C19 C7 -2.6(6) . . . . ?
C4 C8 C19 C20 176.3(4) . . . . ?
C4 C9 C10 C2 -176.7(4) . . . . ?
C4 C9 C11 C12 174.6(4) . . . . ?
C4 C9 C11 C17 -11.4(6) . . . . ?
C5 C4 C8 C19 0.5(6) . . . . ?
C5 C4 C9 C10 116.4(4) . . . . ?
C5 C4 C9 C11 -59.3(5) . . . . ?
C5 C6 C7 C19 -2.5(6) . . . . ?
C5 C6 C13 C14 69.5(6) . . . . ?
C5 C6 C13 C15 -115.5(5) . . . . ?
C6 C7 C19 C8 3.6(6) . . . . ?
C6 C7 C19 C20 -175.2(4) . . . . ?
C6 C13 C14 C16 178.2(5) . . . . ?
C6 C13 C14 C18 -1.3(7) . . . . ?
C6 C13 C15 C22 -177.5(4) . . . . ?
C7 C6 C13 C14 -111.7(5) . . . . ?
C7 C6 C13 C15 63.4(6) . . . . ?
C7 C19 C20 O10 179.7(4) . . . . ?
C7 C19 C20 O11 0.9(6) . . . . ?
C8 C4 C5 C6 0.6(6) . . . . ?
C8 C4 C9 C10 -60.5(5) . . . . ?
C8 C4 C9 C11 123.9(4) . . . . ?
C8 C19 C20 O10 0.8(6) . . . . ?
C8 C19 C20 O11 -177.9(4) . . . . ?
C9 C4 C5 C6 -176.2(4) . . . . ?
C9 C4 C8 C19 177.4(4) . . . . ?
C9 C11 C12 C3 2.6(7) . . . . ?
C9 C11 C17 O6 126.6(4) . . . . ?
C9 C11 C17 O7 -55.9(5) . . . . ?
C10 C2 C3 C12 0.2(7) . . . . ?
C10 C9 C11 C12 -1.1(6) . . . . ?
C10 C9 C11 C17 172.9(4) . . . . ?
C11 C9 C10 C2 -0.9(6) . . . . ?
C12 C11 C17 O6 -59.3(5) . . . . ?
C12 C11 C17 O7 118.2(4) . . . . ?
C13 C6 C7 C19 178.7(4) . . . . ?
C13 C14 C16 C23 -1.7(8) . . . . ?
C13 C14 C18 O4 119.4(5) . . . . ?
C13 C14 C18 O8 -61.1(6) . . . . ?
C13 C15 C22 C21 178.8(5) . . . . ?
C13 C15 C22 C23 -0.2(8) . . . . ?
C14 C13 C15 C22 -2.1(7) . . . . ?
C14 C16 C23 C22 -0.7(9) . . . . ?
C15 C13 C14 C16 3.1(7) . . . . ?
C15 C13 C14 C18 -176.4(4) . . . . ?
C15 C22 C23 C16 1.7(9) . . . . ?
C16 C14 C18 O4 -60.1(6) . . . . ?
C16 C14 C18 O8 119.4(5) . . . . ?
C17 C11 C12 C3 -171.6(4) . . . . ?
C18 C14 C16 C23 177.8(5) . . . . ?
C21 C22 C23 C16 -177.3(5) . . . . ?

loop_
_platon_squeeze_void_nr
_platon_squeeze_void_average_x
_platon_squeeze_void_average_y
_platon_squeeze_void_average_z
_platon_squeeze_void_volume
_platon_squeeze_void_count_electrons
_platon_squeeze_void_content
1 -0.030 0.003 0.003 776 82 '3 DMF,4 H2O'

loop_
_twin_individual_id
_twin_individual_mass_fraction_refined
1 0.867(2)
2 0.133(2)
